data_4100523
_journal_name_full 'Journal of the American Chemical Society'
_journal_paper_doi 10.1021/ja0527370
_journal_year 2005
_chemical_formula_sum 'C15 H10 B F4 Mn O3'
_chemical_formula_weight 379.98
_space_group_IT_number 33
_symmetry_cell_setting orthorhombic
_symmetry_space_group_name_Hall 'P 2c -2n'
_symmetry_space_group_name_H-M 'P n a 21'
_cell_angle_alpha 90.00
_cell_angle_beta 90.00
_cell_angle_gamma 90.00
_cell_formula_units_Z 4
_cell_length_a 9.320(2)
_cell_length_b 19.380(4)
_cell_length_c 8.0960(18)
_cell_measurement_temperature 100(2)
_cell_volume 1462.3(6)
_diffrn_ambient_temperature 100(2)
_exptl_crystal_density_diffrn 1.726
_cod_depositor_comments
;
The following automatic conversions were performed:
'_symmetry_cell_setting' value 'Orthorhombic' changed to 'orthorhombic'
according to '/home/saulius/struct/CIF-dictionaries/cif_core.dic'
dictionary named 'cif_core.dic' version 2.4.1 from 2010-06-29.

Automatic conversion script
Id: cif_fix_enum 1527 2010-12-29 10:47:43Z saulius 
;
_cod_database_code 4100523

loop_
_symmetry_equiv_pos_as_xyz
'x, y, z'
'-x, -y, z+1/2'
'x+1/2, -y+1/2, z'
'-x+1/2, y+1/2, z+1/2'

loop_
_atom_site_label
_atom_site_type_symbol
_atom_site_fract_x
_atom_site_fract_y
_atom_site_fract_z
_atom_site_U_iso_or_equiv
_atom_site_adp_type
_atom_site_occupancy
_atom_site_symmetry_multiplicity
_atom_site_calc_flag
_atom_site_refinement_flags
_atom_site_disorder_assembly
_atom_site_disorder_group
Mn1 Mn 0.20787(11) 0.42240(5) 0.2392(2) 0.0299(4) Uani 1 1 d . . .
C1 C 0.2385(10) 0.3445(5) 0.0360(13) 0.0308(19) Uani 1 1 d . . .
C2 C 0.1022(11) 0.3410(5) 0.1041(12) 0.036(2) Uani 1 1 d . . .
H2A H 0.0204 0.3457 0.0351 0.044 Uiso 1 1 calc R . .
C3 C 0.0847(9) 0.3307(4) 0.2714(12) 0.031(2) Uani 1 1 d . . .
H3A H -0.0100 0.3258 0.3131 0.038 Uiso 1 1 calc R . .
C4 C 0.1976(11) 0.3271(5) 0.3813(11) 0.033(2) Uani 1 1 d . . .
H4A H 0.1796 0.3225 0.4963 0.040 Uiso 1 1 calc R . .
C5 C 0.3467(10) 0.3305(5) 0.3192(13) 0.031(2) Uani 1 1 d . . .
C6 C 0.4721(10) 0.3279(4) 0.4100(14) 0.038(2) Uani 1 1 d . . .
H6A H 0.4709 0.3206 0.5260 0.045 Uiso 1 1 calc R . .
C7 C 0.5992(11) 0.3362(5) 0.3248(17) 0.047(3) Uani 1 1 d . . .
H7A H 0.6851 0.3350 0.3880 0.057 Uiso 1 1 calc R . .
C8 C 0.6143(12) 0.3463(5) 0.1529(15) 0.036(2) Uani 1 1 d . . .
H8A H 0.7063 0.3514 0.1038 0.043 Uiso 1 1 calc R . .
C9 C 0.4928(10) 0.3485(5) 0.0600(14) 0.035(2) Uani 1 1 d . . .
C10 C 0.3546(11) 0.3385(5) 0.1472(15) 0.037(2) Uani 1 1 d . . .
C11 C 0.4631(11) 0.3627(6) -0.1077(14) 0.041(2) Uani 1 1 d . . .
H11A H 0.5313 0.3749 -0.1898 0.049 Uiso 1 1 calc R . .
H11B H 0.4927 0.4089 -0.1340 0.049 Uiso 1 1 d R . .
C12 C 0.2962(11) 0.3547(6) -0.1341(13) 0.043(2) Uani 1 1 d . . .
H12A H 0.2444 0.3560 -0.2351 0.052 Uiso 1 1 calc R . .
H12B H 0.2560 0.3954 -0.1830 0.052 Uiso 1 1 d R . .
C13 C 0.2757(10) 0.4677(5) 0.4237(13) 0.034(2) Uani 1 1 d . . .
O1 O 0.3218(8) 0.4918(4) 0.5412(11) 0.0481(18) Uani 1 1 d . . .
C14 C 0.2926(10) 0.4868(5) 0.1126(14) 0.039(2) Uani 1 1 d . . .
O2 O 0.3447(9) 0.5232(4) 0.0176(12) 0.058(2) Uani 1 1 d . . .
C15 C 0.0441(9) 0.4716(4) 0.2592(19) 0.045(3) Uani 1 1 d . . .
O3 O -0.0630(7) 0.5009(4) 0.2722(15) 0.063(3) Uani 1 1 d . . .
B1 B 0.8720(10) 0.3403(5) 0.7053(16) 0.035(3) Uani 1 1 d . . .
F1 F 0.7612(7) 0.2981(4) 0.6648(10) 0.0571(19) Uani 1 1 d . . .
F2 F 0.9034(8) 0.3843(3) 0.5675(8) 0.0563(19) Uani 1 1 d . . .
F3 F 0.9929(6) 0.3029(3) 0.7352(12) 0.0611(18) Uani 1 1 d . . .
F4 F 0.8370(8) 0.3833(3) 0.8367(8) 0.0482(15) Uani 1 1 d . . .

loop_
_atom_site_aniso_label
_atom_site_aniso_U_11
_atom_site_aniso_U_22
_atom_site_aniso_U_33
_atom_site_aniso_U_23
_atom_site_aniso_U_13
_atom_site_aniso_U_12
Mn1 0.0188(5) 0.0147(5) 0.0561(8) 0.0028(7) -0.0026(8) 0.0001(4)
C1 0.033(4) 0.025(4) 0.034(5) 0.008(4) -0.012(4) 0.008(3)
C2 0.043(5) 0.025(4) 0.041(5) 0.010(4) -0.020(4) -0.010(4)
C3 0.023(3) 0.022(4) 0.050(6) -0.005(4) 0.007(4) -0.007(3)
C4 0.044(5) 0.032(5) 0.024(4) -0.010(3) 0.012(4) 0.009(4)
C5 0.028(5) 0.019(4) 0.047(5) -0.008(4) -0.022(4) 0.010(3)
C6 0.035(5) 0.016(4) 0.061(6) -0.016(4) -0.020(5) -0.002(3)
C7 0.030(5) 0.030(5) 0.081(8) -0.031(5) -0.024(5) 0.013(4)
C8 0.035(5) 0.013(4) 0.061(7) 0.003(4) -0.012(5) 0.003(4)
C9 0.026(4) 0.018(4) 0.061(6) 0.005(4) 0.000(4) -0.009(3)
C10 0.024(5) 0.016(4) 0.070(7) 0.008(4) -0.010(5) 0.001(4)
C11 0.034(5) 0.042(5) 0.047(6) 0.003(4) 0.004(4) 0.005(4)
C12 0.044(6) 0.044(6) 0.040(5) 0.002(4) -0.011(4) 0.014(4)
C13 0.033(5) 0.025(4) 0.044(5) -0.012(4) -0.002(4) -0.003(3)
O1 0.047(4) 0.039(4) 0.058(5) -0.004(4) -0.007(4) 0.003(3)
C14 0.028(5) 0.031(5) 0.056(6) 0.001(5) -0.001(4) 0.009(4)
O2 0.053(4) 0.027(4) 0.093(7) 0.022(4) 0.029(5) 0.001(3)
C15 0.025(4) 0.023(4) 0.089(9) 0.014(6) -0.018(6) -0.006(3)
O3 0.027(3) 0.040(4) 0.121(9) 0.002(5) 0.011(5) 0.005(3)
B1 0.022(4) 0.020(4) 0.062(8) -0.001(5) 0.000(4) 0.002(3)
F1 0.044(3) 0.044(4) 0.083(5) 0.006(3) -0.022(3) -0.016(3)
F2 0.079(5) 0.037(3) 0.053(4) 0.013(3) 0.021(4) 0.006(3)
F3 0.044(3) 0.061(4) 0.079(4) -0.017(5) -0.012(5) 0.027(3)
F4 0.056(4) 0.050(4) 0.039(3) -0.003(3) 0.004(3) -0.001(3)

loop_
_geom_bond_atom_site_label_1
_geom_bond_atom_site_label_2
_geom_bond_distance
_geom_bond_site_symmetry_2
_geom_bond_publ_flag
Mn1 C14 1.798(11) . ?
Mn1 C15 1.808(9) . ?
Mn1 C13 1.844(9) . ?
Mn1 C3 2.132(8) . ?
Mn1 C2 2.158(9) . ?
Mn1 C4 2.177(10) . ?
Mn1 C1 2.251(10) . ?
Mn1 C10 2.251(11) . ?
Mn1 C5 2.294(9) . ?
C1 C2 1.387(14) . ?
C1 C10 1.412(13) . ?
C1 C12 1.491(15) . ?
C2 C3 1.379(15) . ?
C3 C4 1.379(14) . ?
C4 C5 1.479(15) . ?
C5 C6 1.382(13) . ?
C5 C10 1.403(14) . ?
C6 C7 1.381(17) . ?
C7 C8 1.412(16) . ?
C8 C9 1.360(14) . ?
C9 C11 1.413(16) . ?
C9 C10 1.482(15) . ?
C11 C12 1.577(14) . ?
C13 O1 1.144(12) . ?
C14 O2 1.150(13) . ?
C15 O3 1.152(11) . ?
B1 F1 1.358(11) . ?
B1 F3 1.362(11) . ?
B1 F4 1.390(13) . ?
B1 F2 1.434(13) . ?
